data_7160083
loop_
_publ_author_name
'Chiu, Wei-Jung'
'Chu, Ting-Yen'
'Sun, Chung-Ming'

_publ_section_title
;
 Combinatorial synthesis of substituted pyrazolo-fused quinazolines by the
 Rh(III)-catalyzed [5 + 1] annulation of phenyl-1<i>H</i>-pyrazol-5-amine
 with alkynoates and alkynamides.
;
_journal_issue 33
_journal_name_full 'Organic &amp; biomolecular chemistry'
_journal_page_first 6841
_journal_page_last 6846
_journal_paper_doi 10.1039/d4ob00516c
_journal_volume 22
_journal_year 2024
_chemical_formula_moiety 'C19 H25 N3 O2'
_chemical_formula_sum 'C19 H25 N3 O2'
_chemical_formula_weight 327.42
_space_group_crystal_system monoclinic
_space_group_IT_number 9
_space_group_name_Hall 'I -2ya'
_space_group_name_H-M_alt 'I 1 a 1'
_atom_sites_solution_hydrogens mixed
_atom_sites_solution_primary dual
_audit_creation_date 2023-03-08
_audit_creation_method
;
Olex2 1.5
(compiled 2023.02.24 svn.rf166f9f3 for OlexSys, GUI svn.r6725)
;
_audit_update_record
;
2023-03-11 deposited with the CCDC.	2024-08-01 downloaded from the CCDC.
;
_cell_angle_alpha 90
_cell_angle_beta 97.2955(13)
_cell_angle_gamma 90
_cell_formula_units_Z 4
_cell_length_a 10.83365(16)
_cell_length_b 14.19083(19)
_cell_length_c 11.90925(15)
_cell_measurement_reflns_used 10562
_cell_measurement_temperature 103(6)
_cell_measurement_theta_max 74.4700
_cell_measurement_theta_min 4.8480
_cell_volume 1816.09(4)
_computing_cell_refinement 'CrysAlisPro 1.171.42.58a (Rigaku OD, 2022)'
_computing_data_collection 'CrysAlisPro 1.171.42.58a (Rigaku OD, 2022)'
_computing_data_reduction 'CrysAlisPro 1.171.42.58a (Rigaku OD, 2022)'
_computing_molecular_graphics 'Olex2 1.5 (Dolomanov et al., 2009)'
_computing_publication_material 'Olex2 1.5 (Dolomanov et al., 2009)'
_computing_structure_refinement 'SHELXL 2018/3 (Sheldrick, 2015)'
_computing_structure_solution 'SHELXT 2018/2 (Sheldrick, 2018)'
_diffrn_ambient_environment N~2~
_diffrn_ambient_temperature 103(6)
_diffrn_detector 'Hybrid Pixel Array Detector'
_diffrn_detector_area_resol_mean 10.0000
_diffrn_detector_type 'HyPix-Arc 150'
_diffrn_measured_fraction_theta_full 1.000
_diffrn_measured_fraction_theta_max 1.000
_diffrn_measurement_details
;
List of Runs (angles in degrees, time in seconds):

  # Type    Start    End  Width  t~exp~   \w     \q     \k     \f   Frames
#--------------------------------------------------------------------------
  1  \w    -76.00 -36.00   0.50    0.22    --  -77.70 125.00-150.00   80
  2  \w    -87.00 -62.00   0.50    0.22    --  -74.55 106.00-174.00   50
  3  \w    -90.00 -65.00   0.50    0.22    --  -77.70 106.00-174.00   50
  4  \w    -80.00 -25.00   0.50    0.22    --  -64.95 106.00-174.00  110
  5  \w   -118.00 -77.00   0.50    0.22    --  -74.55-125.00 -60.00   82
  6  \w   -100.00 -75.00   0.50    0.22    --  -74.55-125.00 -90.00   50
  7  \w   -115.00 -74.00   0.50    0.22    --  -77.70-125.00  90.00   82
  8  \w   -113.00 -82.00   0.50    0.22    --  -77.70-125.00 150.00   62
  9  \w   -118.00 -64.00   0.50    0.22    --  -74.55 -15.00  90.00  108
 10  \w     35.00  98.00   0.50    0.22    --   61.89   0.00-120.00  126
 11  \w     78.00 103.00   0.50    0.22    --   74.76-125.00-180.00   50
 12  \w     74.00  99.00   0.50    0.22    --   74.76-125.00-150.00   50
 13  \w     28.00  70.00   0.50    0.22    --   61.89 -95.00 -90.00   84
 14  \w     40.00  78.00   0.50    0.22    --   74.76-106.00  86.00   76
 15  \w     33.00  98.00   0.50    0.22    --   74.76-125.00 150.00  130
 16  \w     39.00  76.00   0.50    0.22    --   73.73 -95.00 150.00   74
 17  \w     35.00  70.00   0.50    0.22    --   61.89 -95.00 120.00   70
 18  \w     25.00  60.00   0.50    0.22    --   61.89-106.00  86.00   70
 19  \w     24.00  65.00   0.50    0.22    --   61.89 -95.00   0.00   82
 20  \w     43.00  70.00   0.50    0.22    --   74.76 -95.00 -60.00   54
 21  \w     32.00  63.00   0.50    0.22    --   61.89 -95.00-180.00   62
 22  \w     58.00 107.00   0.50    0.22    --   61.89  15.00  60.00   98
 23  \w     42.00  68.00   0.50    0.22    --   74.76   0.00  90.00   52
 24  \w     23.00  49.00   0.50    0.22    --   61.89-125.00  90.00   52
 25  \w     43.00  69.00   0.50    0.22    --   70.61 -95.00  30.00   52
 26  \w     37.00  62.00   0.50    0.22    --   74.76 -95.00-150.00   50
 27  \w     89.00 119.00   0.50    0.22    --   80.10 125.00 -90.00   60
 28  \w     79.00 104.00   0.50    0.22    --   80.10 125.00  90.00   50
 29  \w     47.00  85.00   0.50    0.22    --   61.89   0.00 150.00   76
 30  \w     30.00  88.00   0.50    0.22    --   61.89   0.00  30.00  116
 31  \w     24.00  49.00   0.50    0.22    --   61.89 -95.00 150.00   50
 32  \w     68.00  93.00   0.50    0.22    --   62.00  72.00 139.01   50
 33  \w     35.00  79.00   0.50    0.22    --   70.61 -95.00 -30.00   88
 34  \w     42.00  68.00   0.50    0.22    --   70.61  15.00 -90.00   52
 35  \w     76.00 113.00   0.50    0.22    --   70.61  15.00 -90.00   74
 36  \w    -61.00 -31.00   0.50    0.22    --  -74.55 125.00 120.00   60
 37  \w     81.00 120.00   0.50    0.22    --   74.76  15.00 -60.00   78
 38  \w     78.00 103.00   0.50    0.22    --   74.76-125.00 -30.00   50
 39  \w     31.00  57.00   0.50    0.22    --   74.76-125.00 -30.00   52
 40  \w   -105.00 -75.00   0.50    0.22    --  -77.70 125.00-150.00   60
 41  \w   -108.00 -74.00   0.50    0.22    --  -77.70-125.00  30.00   68
 42  \w   -106.00 -74.00   0.50    0.22    --  -77.70-125.00   0.00   64
 43  \w    -73.00 -47.00   0.50    0.22    --  -77.70 125.00   0.00   52
 44  \w   -105.00 -79.00   0.50    0.22    --  -77.70 125.00   0.00   52
 45  \w     88.00 121.00   0.50    0.22    --   80.10 125.00 150.00   66
 46  \w     84.00 109.00   0.50    0.22    --   80.10-125.00 120.00   50
 47  \w     37.00  62.00   0.50    0.22    --   80.10-125.00-120.00   50
 48  \w     98.00 124.00   0.50    0.22    --   80.10 125.00-120.00   52
 49  \w     40.00  66.00   0.50    0.22    --   80.10-125.00 120.00   52
 50  \w     44.00  69.00   0.50    0.22    --   80.10-125.00  60.00   50
 51  \w     84.00 109.00   0.50    0.22    --   80.10-125.00-180.00   50
 52  \w     44.00  70.00   0.50    0.22    --   80.10-125.00-180.00   52
 53  \w     98.00 124.00   0.50    0.22    --   80.10 125.00-150.00   52
 54  \w     87.00 112.00   0.50    0.22    --   80.10 125.00 -60.00   50
 55  \w     84.00 109.00   0.50    0.22    --   80.10-125.00-120.00   50
 56  \w     78.00 107.00   0.50    0.22    --   80.10-125.00  60.00   58
;
_diffrn_measurement_device 'four-circle diffractometer'
_diffrn_measurement_device_type 'XtaLAB Synergy R, DW system, HyPix-Arc 150'
_diffrn_measurement_method '\w scans'
_diffrn_orient_matrix_type 'CrysAlisPro convention (1999,Acta A55,543-557)'
_diffrn_orient_matrix_UB_11 0.1007120000
_diffrn_orient_matrix_UB_12 0.0770954000
_diffrn_orient_matrix_UB_13 0.0183612000
_diffrn_orient_matrix_UB_21 0.0988951000
_diffrn_orient_matrix_UB_22 -0.0716752000
_diffrn_orient_matrix_UB_23 -0.0268666000
_diffrn_orient_matrix_UB_31 -0.0250851000
_diffrn_orient_matrix_UB_32 0.0265599000
_diffrn_orient_matrix_UB_33 -0.1262705000
_diffrn_radiation_monochromator mirror
_diffrn_radiation_probe x-ray
_diffrn_radiation_type 'Cu K\a'
_diffrn_radiation_wavelength 1.54184
_diffrn_reflns_av_R_equivalents 0.0243
_diffrn_reflns_av_unetI/netI 0.0199
_diffrn_reflns_Laue_measured_fraction_full 1.000
_diffrn_reflns_Laue_measured_fraction_max 1.000
_diffrn_reflns_limit_h_max 12
_diffrn_reflns_limit_h_min -12
_diffrn_reflns_limit_k_max 16
_diffrn_reflns_limit_k_min -16
_diffrn_reflns_limit_l_max 13
_diffrn_reflns_limit_l_min -14
_diffrn_reflns_number 13765
_diffrn_reflns_point_group_measured_fraction_full 0.843
_diffrn_reflns_point_group_measured_fraction_max 0.843
_diffrn_reflns_theta_full 67.060
_diffrn_reflns_theta_max 67.060
_diffrn_reflns_theta_min 4.871
_diffrn_source 'Rotating-anode X-ray tube'
_diffrn_source_type 'Rigaku (Cu) X-ray Source'
_exptl_absorpt_coefficient_mu 0.628
_exptl_absorpt_correction_T_max 1.00000
_exptl_absorpt_correction_T_min 0.92096
_exptl_absorpt_correction_type multi-scan
_exptl_absorpt_process_details
;
CrysAlisPro 1.171.42.58a (Rigaku Oxford Diffraction, 2022)
Empirical absorption correction using spherical harmonics,
implemented in SCALE3 ABSPACK scaling algorithm.
;
_exptl_crystal_colour colourless
_exptl_crystal_colour_primary colourless
_exptl_crystal_density_diffrn 1.198
_exptl_crystal_description plate
_exptl_crystal_F_000 704
_exptl_crystal_size_max 0.16
_exptl_crystal_size_mid 0.14
_exptl_crystal_size_min 0.04
_refine_diff_density_max 0.137
_refine_diff_density_min -0.153
_refine_diff_density_rms 0.028
_refine_ls_abs_structure_details
;
 Flack x determined using 1051 quotients [(I+)-(I-)]/[(I+)+(I-)]
 (Parsons, Flack and Wagner, Acta Cryst. B69 (2013) 249-259).
;
_refine_ls_abs_structure_Flack -0.05(11)
_refine_ls_extinction_coef 0.0017(2)
_refine_ls_extinction_expression Fc^*^=kFc[1+0.001xFc^2^\l^3^/sin(2\q)]^-1/4^
_refine_ls_extinction_method 'SHELXL-2018/3 (Sheldrick 2018)'
_refine_ls_goodness_of_fit_ref 1.046
_refine_ls_hydrogen_treatment mixed
_refine_ls_matrix_type full
_refine_ls_number_parameters 225
_refine_ls_number_reflns 2734
_refine_ls_number_restraints 2
_refine_ls_restrained_S_all 1.045
_refine_ls_R_factor_all 0.0265
_refine_ls_R_factor_gt 0.0259
_refine_ls_shift/su_max 0.000
_refine_ls_shift/su_mean 0.000
_refine_ls_structure_factor_coef Fsqd
_refine_ls_weighting_details 'w=1/[\s^2^(Fo^2^)+(0.0426P)^2^+0.3553P] where P=(Fo^2^+2Fc^2^)/3'
_refine_ls_weighting_scheme calc
_refine_ls_wR_factor_gt 0.0686
_refine_ls_wR_factor_ref 0.0690
_reflns_Friedel_coverage 0.682
_reflns_Friedel_fraction_full 0.686
_reflns_Friedel_fraction_max 0.686
_reflns_number_gt 2674
_reflns_number_total 2734
_reflns_threshold_expression 'I > 2\s(I)'
_cod_data_source_file d4ob00516c2.cif
_cod_data_source_block 230307lt_auto
_cod_depositor_comments 'Adding full bibliography for 7160083.cif.'
_cod_database_code 7160083
_shelx_shelxl_version_number 2018/3
_shelx_space_group_comment
;
The symmetry employed for this shelxl refinement is uniquely defined
by the following loop, which should always be used as a source of
symmetry information in preference to the above space-group names.
They are only intended as comments.
;
_shelx_estimated_absorpt_t_max 0.975
_shelx_estimated_absorpt_t_min 0.906
_olex2_refinement_description
;
1. Fixed Uiso
 At 1.2 times of:
  All C(H) groups, All C(H,H) groups
 At 1.5 times of:
  All C(H,H,H) groups
2.a Secondary CH2 refined with riding coordinates:
 C14(H14A,H14B), C19(H19A,H19B), C20(H20A,H20B), C21(H21A,H21B), C22(H22A,H22B)
2.b Aromatic/amide H refined with riding coordinates:
 C4(H4), C5(H5), C6(H6), C7(H7), C12(H12)
2.c Idealised Me refined as rotating group:
 C17(H17A,H17B,H17C), C23(H23A,H23B,H23C), C24(H24A,H24B,H24C)
;
_olex2_submission_special_instructions 'No special instructions were received'
_oxdiff_exptl_absorpt_empirical_details
;
Empirical correction (ABSPACK) includes:
- Absorption correction using spherical harmonics
- Frame scaling
;
_oxdiff_exptl_absorpt_empirical_full_max 1.156
_oxdiff_exptl_absorpt_empirical_full_min 0.802

loop_
_space_group_symop_operation_xyz
'x, y, z'
'x+1/2, -y, z'
'x+1/2, y+1/2, z+1/2'
'x+1, -y+1/2, z+1/2'

loop_
_atom_site_label
_atom_site_type_symbol
_atom_site_fract_x
_atom_site_fract_y
_atom_site_fract_z
_atom_site_U_iso_or_equiv
_atom_site_adp_type
_atom_site_occupancy
_atom_site_site_symmetry_order
_atom_site_calc_flag
_atom_site_refinement_flags_posn
_atom_site_refinement_flags_adp
_atom_site_refinement_flags_occupancy
_atom_site_disorder_assembly
_atom_site_disorder_group
C2 C 0.52479(16) 0.32356(12) 0.47098(16) 0.0204(4) Uani 1 1 d . . . . .
C3 C 0.53494(16) 0.39586(12) 0.37746(16) 0.0199(4) Uani 1 1 d . . . . .
C4 C 0.61998(17) 0.47037(13) 0.39018(18) 0.0257(4) Uani 1 1 d . . . . .
H4 H 0.666524 0.481792 0.461993 0.031 Uiso 1 1 calc R U . . .
C5 C 0.63722(18) 0.52779(14) 0.2993(2) 0.0304(5) Uani 1 1 d . . . . .
H5 H 0.695948 0.577762 0.309121 0.037 Uiso 1 1 calc R U . . .
C6 C 0.5694(2) 0.51266(14) 0.19464(19) 0.0322(5) Uani 1 1 d . . . . .
H6 H 0.582414 0.551776 0.132494 0.039 Uiso 1 1 calc R U . . .
C7 C 0.48215(18) 0.44052(14) 0.17980(18) 0.0274(4) Uani 1 1 d . . . . .
H7 H 0.434308 0.430694 0.108226 0.033 Uiso 1 1 calc R U . . .
C8 C 0.46589(16) 0.38292(12) 0.27118(17) 0.0200(4) Uani 1 1 d . . . . .
C11 C 0.21965(16) 0.22881(13) 0.19287(17) 0.0221(4) Uani 1 1 d . . . . .
C12 C 0.23741(16) 0.21107(12) 0.31026(16) 0.0200(4) Uani 1 1 d . . . . .
H12 H 0.189493 0.171182 0.351995 0.024 Uiso 1 1 calc R U . . .
C13 C 0.34005(16) 0.26459(12) 0.35126(16) 0.0181(4) Uani 1 1 d . . . . .
C14 C 0.61940(17) 0.24186(13) 0.45755(17) 0.0249(4) Uani 1 1 d . . . . .
H14A H 0.626208 0.201292 0.525690 0.030 Uiso 1 1 calc R U . . .
H14B H 0.587253 0.202657 0.391492 0.030 Uiso 1 1 calc R U . . .
C15 C 0.74677(18) 0.27821(13) 0.44166(18) 0.0274(4) Uani 1 1 d . . . . .
C17 C 0.8784(2) 0.31849(19) 0.3050(2) 0.0447(6) Uani 1 1 d . . . . .
H17A H 0.881683 0.314210 0.223299 0.067 Uiso 1 1 calc R U . . .
H17B H 0.949305 0.284600 0.345519 0.067 Uiso 1 1 calc R U . . .
H17C H 0.881858 0.384818 0.328097 0.067 Uiso 1 1 calc R U . . .
C19 C 0.54731(16) 0.36469(13) 0.59043(16) 0.0227(4) Uani 1 1 d . . . . .
H19A H 0.632932 0.390320 0.603203 0.027 Uiso 1 1 calc R U . . .
H19B H 0.542028 0.313086 0.645563 0.027 Uiso 1 1 calc R U . . .
C20 C 0.45633(16) 0.44257(13) 0.61411(16) 0.0221(4) Uani 1 1 d . . . . .
H20A H 0.471174 0.498838 0.568547 0.026 Uiso 1 1 calc R U . . .
H20B H 0.370148 0.420842 0.590275 0.026 Uiso 1 1 calc R U . . .
C21 C 0.46968(18) 0.46964(14) 0.73831(17) 0.0254(4) Uani 1 1 d . . . . .
H21A H 0.551362 0.500556 0.758792 0.030 Uiso 1 1 calc R U . . .
H21B H 0.468622 0.411672 0.784424 0.030 Uiso 1 1 calc R U . . .
C22 C 0.3675(2) 0.53563(14) 0.76756(19) 0.0327(5) Uani 1 1 d . . . . .
H22A H 0.375077 0.596771 0.728987 0.039 Uiso 1 1 calc R U . . .
H22B H 0.285449 0.508332 0.738848 0.039 Uiso 1 1 calc R U . . .
C23 C 0.3734(3) 0.5524(2) 0.8934(2) 0.0601(9) Uani 1 1 d . . . . .
H23A H 0.303606 0.592458 0.908244 0.090 Uiso 1 1 calc R U . . .
H23B H 0.452003 0.583595 0.921381 0.090 Uiso 1 1 calc R U . . .
H23C H 0.368408 0.491881 0.932329 0.090 Uiso 1 1 calc R U . . .
C24 C 0.12266(19) 0.18799(16) 0.10590(19) 0.0316(5) Uani 1 1 d . . . . .
H24A H 0.040549 0.211734 0.118368 0.047 Uiso 1 1 calc R U . . .
H24B H 0.123707 0.119129 0.112143 0.047 Uiso 1 1 calc R U . . .
H24C H 0.140150 0.206359 0.030178 0.047 Uiso 1 1 calc R U . . .
N1 N 0.39838(14) 0.28383(11) 0.45601(14) 0.0209(3) Uani 1 1 d . . . . .
N9 N 0.37851(14) 0.30935(10) 0.26065(13) 0.0188(3) Uani 1 1 d . . . . .
N10 N 0.30341(14) 0.28856(11) 0.16105(13) 0.0216(3) Uani 1 1 d . . . . .
O16 O 0.76364(13) 0.27691(10) 0.33168(13) 0.0315(3) Uani 1 1 d . . . . .
O18 O 0.82283(14) 0.30691(12) 0.51589(15) 0.0414(4) Uani 1 1 d . . . . .
H1 H 0.373(2) 0.2542(16) 0.518(2) 0.029(6) Uiso 1 1 d . . . . .

loop_
_atom_site_aniso_label
_atom_site_aniso_U_11
_atom_site_aniso_U_22
_atom_site_aniso_U_33
_atom_site_aniso_U_23
_atom_site_aniso_U_13
_atom_site_aniso_U_12
C2 0.0159(8) 0.0214(8) 0.0234(10) -0.0014(7) 0.0007(7) -0.0004(7)
C3 0.0162(8) 0.0208(8) 0.0229(10) -0.0025(7) 0.0037(7) -0.0003(7)
C4 0.0215(9) 0.0246(9) 0.0308(11) -0.0057(8) 0.0031(8) -0.0034(7)
C5 0.0269(10) 0.0251(9) 0.0408(13) -0.0026(9) 0.0098(9) -0.0079(8)
C6 0.0357(11) 0.0286(10) 0.0343(12) 0.0061(9) 0.0121(9) -0.0053(8)
C7 0.0287(11) 0.0289(10) 0.0249(11) 0.0006(8) 0.0046(9) -0.0027(8)
C8 0.0175(8) 0.0194(8) 0.0236(10) -0.0038(7) 0.0050(7) -0.0008(7)
C11 0.0166(9) 0.0236(9) 0.0261(11) -0.0045(8) 0.0021(8) -0.0002(7)
C12 0.0177(9) 0.0198(8) 0.0228(10) -0.0016(7) 0.0037(7) -0.0015(6)
C13 0.0168(8) 0.0175(8) 0.0200(9) -0.0022(7) 0.0028(7) 0.0014(6)
C14 0.0239(9) 0.0229(9) 0.0268(11) -0.0029(7) -0.0010(8) 0.0013(7)
C15 0.0217(10) 0.0279(9) 0.0316(12) -0.0074(8) -0.0002(9) 0.0046(8)
C17 0.0294(12) 0.0512(13) 0.0564(17) -0.0047(12) 0.0172(12) -0.0033(10)
C19 0.0205(9) 0.0241(9) 0.0227(10) -0.0023(7) -0.0009(8) -0.0004(7)
C20 0.0211(9) 0.0217(9) 0.0225(10) -0.0008(7) -0.0007(7) -0.0008(7)
C21 0.0287(10) 0.0252(9) 0.0220(10) 0.0005(7) 0.0021(8) 0.0027(7)
C22 0.0442(12) 0.0278(10) 0.0269(11) 0.0039(8) 0.0077(10) 0.0105(9)
C23 0.099(2) 0.0530(15) 0.0308(14) 0.0055(12) 0.0190(15) 0.0375(16)
C24 0.0255(10) 0.0406(11) 0.0272(11) -0.0069(9) -0.0023(9) -0.0072(8)
N1 0.0197(8) 0.0243(7) 0.0183(8) -0.0002(6) 0.0013(7) -0.0071(6)
N9 0.0170(7) 0.0216(7) 0.0174(8) -0.0011(6) 0.0011(6) -0.0020(6)
N10 0.0189(8) 0.0267(8) 0.0184(8) -0.0048(6) -0.0004(6) -0.0007(6)
O16 0.0240(7) 0.0370(8) 0.0341(9) -0.0044(7) 0.0056(6) -0.0005(6)
O18 0.0229(7) 0.0567(10) 0.0427(10) -0.0175(8) -0.0029(7) 0.0010(7)

loop_
_atom_type_symbol
_atom_type_description
_atom_type_scat_dispersion_real
_atom_type_scat_dispersion_imag
_atom_type_scat_source
C C 0.0181 0.0091 'International Tables Vol C Tables 4.2.6.8 and 6.1.1.4'
H H 0.0000 0.0000 'International Tables Vol C Tables 4.2.6.8 and 6.1.1.4'
N N 0.0311 0.0180 'International Tables Vol C Tables 4.2.6.8 and 6.1.1.4'
O O 0.0492 0.0322 'International Tables Vol C Tables 4.2.6.8 and 6.1.1.4'

loop_
_geom_angle_atom_site_label_1
_geom_angle_atom_site_label_2
_geom_angle_atom_site_label_3
_geom_angle
_geom_angle_site_symmetry_1
_geom_angle_site_symmetry_3
_geom_angle_publ_flag
C3 C2 C14 108.26(15) . . ?
C19 C2 C3 113.84(15) . . ?
C19 C2 C14 110.36(15) . . ?
N1 C2 C3 108.72(15) . . ?
N1 C2 C14 108.34(14) . . ?
N1 C2 C19 107.18(15) . . ?
C4 C3 C2 122.42(17) . . ?
C4 C3 C8 117.83(17) . . ?
C8 C3 C2 119.46(15) . . ?
C3 C4 H4 119.6 . . ?
C5 C4 C3 120.83(19) . . ?
C5 C4 H4 119.6 . . ?
C4 C5 H5 119.9 . . ?
C6 C5 C4 120.28(18) . . ?
C6 C5 H5 119.9 . . ?
C5 C6 H6 119.8 . . ?
C5 C6 C7 120.31(19) . . ?
C7 C6 H6 119.8 . . ?
C6 C7 H7 120.5 . . ?
C6 C7 C8 119.05(19) . . ?
C8 C7 H7 120.5 . . ?
C3 C8 N9 117.10(16) . . ?
C7 C8 C3 121.68(16) . . ?
C7 C8 N9 121.22(17) . . ?
C12 C11 C24 127.82(17) . . ?
N10 C11 C12 112.58(16) . . ?
N10 C11 C24 119.59(18) . . ?
C11 C12 H12 127.6 . . ?
C13 C12 C11 104.74(16) . . ?
C13 C12 H12 127.6 . . ?
N1 C13 C12 134.17(17) . . ?
N1 C13 N9 118.84(15) . . ?
N9 C13 C12 106.82(16) . . ?
C2 C14 H14A 109.1 . . ?
C2 C14 H14B 109.1 . . ?
H14A C14 H14B 107.9 . . ?
C15 C14 C2 112.35(15) . . ?
C15 C14 H14A 109.1 . . ?
C15 C14 H14B 109.1 . . ?
O16 C15 C14 110.93(17) . . ?
O18 C15 C14 125.3(2) . . ?
O18 C15 O16 123.78(19) . . ?
H17A C17 H17B 109.5 . . ?
H17A C17 H17C 109.5 . . ?
H17B C17 H17C 109.5 . . ?
O16 C17 H17A 109.5 . . ?
O16 C17 H17B 109.5 . . ?
O16 C17 H17C 109.5 . . ?
C2 C19 H19A 108.6 . . ?
C2 C19 H19B 108.6 . . ?
C2 C19 C20 114.64(15) . . ?
H19A C19 H19B 107.6 . . ?
C20 C19 H19A 108.6 . . ?
C20 C19 H19B 108.6 . . ?
C19 C20 H20A 109.2 . . ?
C19 C20 H20B 109.2 . . ?
H20A C20 H20B 107.9 . . ?
C21 C20 C19 112.24(15) . . ?
C21 C20 H20A 109.2 . . ?
C21 C20 H20B 109.2 . . ?
C20 C21 H21A 108.9 . . ?
C20 C21 H21B 108.9 . . ?
C20 C21 C22 113.35(16) . . ?
H21A C21 H21B 107.7 . . ?
C22 C21 H21A 108.9 . . ?
C22 C21 H21B 108.9 . . ?
C21 C22 H22A 109.1 . . ?
C21 C22 H22B 109.1 . . ?
H22A C22 H22B 107.8 . . ?
C23 C22 C21 112.52(19) . . ?
C23 C22 H22A 109.1 . . ?
C23 C22 H22B 109.1 . . ?
C22 C23 H23A 109.5 . . ?
C22 C23 H23B 109.5 . . ?
C22 C23 H23C 109.5 . . ?
H23A C23 H23B 109.5 . . ?
H23A C23 H23C 109.5 . . ?
H23B C23 H23C 109.5 . . ?
C11 C24 H24A 109.5 . . ?
C11 C24 H24B 109.5 . . ?
C11 C24 H24C 109.5 . . ?
H24A C24 H24B 109.5 . . ?
H24A C24 H24C 109.5 . . ?
H24B C24 H24C 109.5 . . ?
C2 N1 H1 116.5(16) . . ?
C13 N1 C2 120.52(16) . . ?
C13 N1 H1 119.6(16) . . ?
C13 N9 C8 123.13(16) . . ?
C13 N9 N10 111.98(14) . . ?
N10 N9 C8 123.50(15) . . ?
C11 N10 N9 103.87(15) . . ?
C15 O16 C17 115.78(17) . . ?

loop_
_geom_bond_atom_site_label_1
_geom_bond_atom_site_label_2
_geom_bond_distance
_geom_bond_site_symmetry_2
_geom_bond_publ_flag
C2 C3 1.529(3) . ?
C2 C14 1.569(2) . ?
C2 C19 1.528(3) . ?
C2 N1 1.471(2) . ?
C3 C4 1.398(2) . ?
C3 C8 1.398(3) . ?
C4 H4 0.9500 . ?
C4 C5 1.386(3) . ?
C5 H5 0.9500 . ?
C5 C6 1.382(3) . ?
C6 H6 0.9500 . ?
C6 C7 1.389(3) . ?
C7 H7 0.9500 . ?
C7 C8 1.390(3) . ?
C8 N9 1.404(2) . ?
C11 C12 1.409(3) . ?
C11 C24 1.495(3) . ?
C11 N10 1.332(2) . ?
C12 H12 0.9500 . ?
C12 C13 1.383(2) . ?
C13 N1 1.353(2) . ?
C13 N9 1.362(2) . ?
C14 H14A 0.9900 . ?
C14 H14B 0.9900 . ?
C14 C15 1.507(3) . ?
C15 O16 1.345(3) . ?
C15 O18 1.201(3) . ?
C17 H17A 0.9800 . ?
C17 H17B 0.9800 . ?
C17 H17C 0.9800 . ?
C17 O16 1.447(3) . ?
C19 H19A 0.9900 . ?
C19 H19B 0.9900 . ?
C19 C20 1.531(2) . ?
C20 H20A 0.9900 . ?
C20 H20B 0.9900 . ?
C20 C21 1.517(3) . ?
C21 H21A 0.9900 . ?
C21 H21B 0.9900 . ?
C21 C22 1.524(3) . ?
C22 H22A 0.9900 . ?
C22 H22B 0.9900 . ?
C22 C23 1.511(3) . ?
C23 H23A 0.9800 . ?
C23 H23B 0.9800 . ?
C23 H23C 0.9800 . ?
C24 H24A 0.9800 . ?
C24 H24B 0.9800 . ?
C24 H24C 0.9800 . ?
N1 H1 0.92(3) . ?
N9 N10 1.382(2) . ?

loop_
_geom_torsion_atom_site_label_1
_geom_torsion_atom_site_label_2
_geom_torsion_atom_site_label_3
_geom_torsion_atom_site_label_4
_geom_torsion
_geom_torsion_site_symmetry_1
_geom_torsion_site_symmetry_2
_geom_torsion_site_symmetry_3
_geom_torsion_site_symmetry_4
_geom_torsion_publ_flag
C2 C3 C4 C5 172.13(17) . . . . ?
C2 C3 C8 C7 -172.66(17) . . . . ?
C2 C3 C8 N9 7.7(2) . . . . ?
C2 C14 C15 O16 -99.64(19) . . . . ?
C2 C14 C15 O18 78.6(2) . . . . ?
C2 C19 C20 C21 170.81(15) . . . . ?
C3 C2 C14 C15 47.6(2) . . . . ?
C3 C2 C19 C20 60.4(2) . . . . ?
C3 C2 N1 C13 39.3(2) . . . . ?
C3 C4 C5 C6 0.6(3) . . . . ?
C3 C8 N9 C13 14.2(2) . . . . ?
C3 C8 N9 N10 179.72(15) . . . . ?
C4 C3 C8 C7 1.3(3) . . . . ?
C4 C3 C8 N9 -178.32(15) . . . . ?
C4 C5 C6 C7 0.8(3) . . . . ?
C5 C6 C7 C8 -1.1(3) . . . . ?
C6 C7 C8 C3 0.1(3) . . . . ?
C6 C7 C8 N9 179.69(18) . . . . ?
C7 C8 N9 C13 -165.40(16) . . . . ?
C7 C8 N9 N10 0.1(3) . . . . ?
C8 C3 C4 C5 -1.7(3) . . . . ?
C8 N9 N10 C11 -167.94(15) . . . . ?
C11 C12 C13 N1 174.34(18) . . . . ?
C11 C12 C13 N9 -0.59(18) . . . . ?
C12 C11 N10 N9 0.64(19) . . . . ?
C12 C13 N1 C2 163.90(18) . . . . ?
C12 C13 N9 C8 168.00(16) . . . . ?
C12 C13 N9 N10 1.04(19) . . . . ?
C13 N9 N10 C11 -1.04(18) . . . . ?
C14 C2 C3 C4 -88.0(2) . . . . ?
C14 C2 C3 C8 85.70(19) . . . . ?
C14 C2 C19 C20 -177.68(15) . . . . ?
C14 C2 N1 C13 -78.1(2) . . . . ?
C14 C15 O16 C17 174.47(17) . . . . ?
C19 C2 C3 C4 35.1(2) . . . . ?
C19 C2 C3 C8 -151.19(16) . . . . ?
C19 C2 C14 C15 -77.6(2) . . . . ?
C19 C2 N1 C13 162.79(15) . . . . ?
C19 C20 C21 C22 -171.01(16) . . . . ?
C20 C21 C22 C23 173.1(2) . . . . ?
C24 C11 C12 C13 178.91(18) . . . . ?
C24 C11 N10 N9 -178.41(16) . . . . ?
N1 C2 C3 C4 154.51(16) . . . . ?
N1 C2 C3 C8 -31.8(2) . . . . ?
N1 C2 C14 C15 165.37(16) . . . . ?
N1 C2 C19 C20 -59.91(19) . . . . ?
N1 C13 N9 C8 -7.8(2) . . . . ?
N1 C13 N9 N10 -174.81(15) . . . . ?
N9 C13 N1 C2 -21.6(2) . . . . ?
N10 C11 C12 C13 0.0(2) . . . . ?
O18 C15 O16 C17 -3.8(3) . . . . ?
